data_4080880
loop_
_publ_author_name
'Unruangsri, Junjuda'
'Morgan, Hannah'
'Schwarz, Andrew D.'
'Schofield, A. Daniel'
'Mountford, Philip'

_publ_section_title
;
 Synthesis and Reactivity of Titanium Hydrazido Complexes Supported by
 Diamido-Ether Ligands
;
_journal_issue 10
_journal_name_full Organometallics
_journal_page_first 3091
_journal_paper_doi 10.1021/om400311w
_journal_volume 32
_journal_year 2013
_chemical_formula_moiety 'C20 H52 Li4 N4 O2 Si4'
_chemical_formula_sum 'C20 H52 Li4 N4 O2 Si4'
_chemical_formula_weight 520.77
_chemical_melting_point ?
_chemical_name_systematic
;
Li4[(N(SiMe3)CH2CH2)2O]2
;
_space_group_IT_number 2
_symmetry_cell_setting triclinic
_symmetry_space_group_name_Hall '-P 1'
_symmetry_space_group_name_H-M 'P -1'
_atom_sites_solution_hydrogens geom
_atom_sites_solution_primary direct
_atom_sites_solution_secondary difmap
_cell_angle_alpha 91.4334(9)
_cell_angle_beta 108.4479(10)
_cell_angle_gamma 110.3468(10)
_cell_formula_units_Z 2
_cell_length_a 10.3235(2)
_cell_length_b 12.5522(3)
_cell_length_c 14.3656(4)
_cell_measurement_reflns_used 6850
_cell_measurement_temperature 150
_cell_measurement_theta_max 27
_cell_measurement_theta_min 5
_cell_volume 1636.49(7)
_computing_cell_refinement 'DENZO/SCALEPACK (Otwinowski & Minor, 1997)'
_computing_data_collection 'COLLECT (Nonius, 2001).'
_computing_data_reduction 'DENZO/SCALEPACK (Otwinowski & Minor, 1997)'
_computing_molecular_graphics 'CAMERON (Watkin et al., 1996)'
_computing_publication_material 'CRYSTALS (Betteridge et al., 2003)'
_computing_structure_refinement 'CRYSTALS (Betteridge et al., 2003)'
_computing_structure_solution 'SIR92 (Altomare et al., 1994)'
_diffrn_ambient_temperature 150
_diffrn_measured_fraction_theta_full 0.992
_diffrn_measured_fraction_theta_max 0.990
_diffrn_measurement_device 'Nonius KappaCCD'
_diffrn_measurement_device_type Area
_diffrn_measurement_method \w
_diffrn_radiation_monochromator graphite
_diffrn_radiation_type 'Mo K\a'
_diffrn_radiation_wavelength 0.71073
_diffrn_reflns_av_R_equivalents 0.051
_diffrn_reflns_limit_h_max 13
_diffrn_reflns_limit_h_min -11
_diffrn_reflns_limit_k_max 16
_diffrn_reflns_limit_k_min -16
_diffrn_reflns_limit_l_max 18
_diffrn_reflns_limit_l_min -18
_diffrn_reflns_number 13037
_diffrn_reflns_theta_full 26.646
_diffrn_reflns_theta_max 27.470
_diffrn_reflns_theta_min 5.104
_diffrn_standards_number 0
_exptl_absorpt_coefficient_mu 0.202
_exptl_absorpt_correction_T_max 0.96
_exptl_absorpt_correction_T_min 0.96
_exptl_absorpt_correction_type multi-scan
_exptl_absorpt_process_details 'DENZO/SCALEPACK (Otwinowski & Minor, 1997)'
_exptl_crystal_colour colourless
_exptl_crystal_density_diffrn 1.057
_exptl_crystal_density_method 'not measured'
_exptl_crystal_description block
_exptl_crystal_F_000 568
_exptl_crystal_size_max 0.200
_exptl_crystal_size_mid 0.200
_exptl_crystal_size_min 0.200
_refine_diff_density_max 0.47
_refine_diff_density_min -0.33
_refine_ls_extinction_method None
_refine_ls_goodness_of_fit_ref 1.0539
_refine_ls_hydrogen_treatment none
_refine_ls_matrix_type full
_refine_ls_number_parameters 307
_refine_ls_number_reflns 4019
_refine_ls_number_restraints 0
_refine_ls_R_factor_all 0.1209
_refine_ls_R_factor_gt 0.0673
_refine_ls_shift/su_max 0.0002995
_refine_ls_shift/su_mean 6.0428381
_refine_ls_structure_factor_coef F
_refine_ls_weighting_details
;
 Method, part 1, Chebychev polynomial, (Watkin, 1994, Prince, 1982) 
 [weight] = 1.0/[A~0~*T~0~(x)+A~1~*T~1~(x) ... +A~n-1~]*T~n-1~(x)] 
 where A~i~ are the Chebychev coefficients listed below and x= Fcalc/Fmax 
 Method = Robust Weighting (Prince, 1982) 
 W = [weight] * [1-(deltaF/6*sigmaF)^2^]^2^ 
 A~i~ are: 
 -0.310 -1.65 -0.677 -0.613 
;
_refine_ls_weighting_scheme calc
_refine_ls_wR_factor_all 0.0478
_refine_ls_wR_factor_gt 0.0342
_refine_ls_wR_factor_ref 0.0312
_reflns_limit_h_max 12
_reflns_limit_h_min -13
_reflns_limit_k_max 16
_reflns_limit_k_min -16
_reflns_limit_l_max 18
_reflns_limit_l_min 0
_reflns_number_gt 4628
_reflns_number_total 7426
_reflns_threshold_expression I>2.0\s(I)
_oxford_diffrn_Wilson_B_factor 2.40
_oxford_diffrn_Wilson_scale 7.36
_oxford_refine_ls_r_factor_ref 0.0572
_oxford_refine_ls_scale 0.3295(4)
_oxford_reflns_number_all 7426
_oxford_reflns_threshold_expression_ref I>3.0\s(I)
_cod_data_source_file om400311w_si_002.cif
_cod_data_source_block COMPOUND_13
_cod_depositor_comments
;
The following automatic conversions were performed:

'_chemical_melting_point' value 'not determined' was changed to '?' -
the value is undefined or not given.

'_symmetry_cell_setting' value
'Triclinic' changed to 'triclinic' according to
/home/saulius/struct/CIF-dictionaries/cif_core.dic dictionary named
'cif_core.dic' version 2.3.1 from 2005-06-27.

Automatic conversion script
Id: cif_fix_values 1891 2012-01-12 08:04:46Z andrius 
;
_cod_original_sg_symbol_H-M 'P -1 '
_cod_database_code 4080880

loop_
_symmetry_equiv_pos_as_xyz
x,y,z
-x,-y,-z

loop_
_atom_site_label
_atom_site_type_symbol
_atom_site_fract_x
_atom_site_fract_y
_atom_site_fract_z
_atom_site_U_iso_or_equiv
_atom_site_occupancy
_atom_site_adp_type
_atom_site_refinement_flags_posn
C1 C 0.6483(3) 0.4205(2) 0.1216(2) 0.0320 1.0000 Uani .
C2 C 0.4930(3) 0.3646(3) 0.0509(2) 0.0355 1.0000 Uani .
C3 C 0.3499(3) 0.0513(2) 0.0473(2) 0.0338 1.0000 Uani .
C4 C 0.4662(3) 0.1659(3) 0.0485(2) 0.0358 1.0000 Uani .
C5 C 0.6979(5) 0.6764(3) 0.2356(3) 0.0565 1.0000 Uani .
C6 C 0.7193(4) 0.5583(3) 0.4163(2) 0.0488 1.0000 Uani .
C7 C 0.9576(4) 0.6131(3) 0.3255(3) 0.0594 1.0000 Uani .
C8 C 0.0064(4) -0.1313(3) 0.0632(3) 0.0624 1.0000 Uani .
C9 C 0.2031(6) -0.0819(3) 0.2809(3) 0.0685 1.0000 Uani .
C10 C 0.2642(4) -0.2016(3) 0.1247(3) 0.0557 1.0000 Uani .
C11 C 0.7214(4) 0.2520(3) 0.4249(2) 0.0391 1.0000 Uani .
C12 C 0.5863(4) 0.2365(3) 0.4496(2) 0.0417 1.0000 Uani .
C13 C 0.2202(4) 0.2250(3) 0.2893(3) 0.0427 1.0000 Uani .
C14 C 0.3472(4) 0.2463(3) 0.3854(3) 0.0491 1.0000 Uani .
C15 C 0.9585(4) 0.1265(3) 0.4349(3) 0.0460 1.0000 Uani .
C16 C 0.6581(4) -0.0497(3) 0.3969(3) 0.0513 1.0000 Uani .
C17 C 0.7525(4) 0.0190(3) 0.2224(2) 0.0466 1.0000 Uani .
C18 C 0.1898(5) 0.4626(3) 0.0851(3) 0.0542 1.0000 Uani .
C19 C -0.0089(4) 0.3517(3) 0.2017(3) 0.0548 1.0000 Uani .
C20 C 0.2882(4) 0.5322(3) 0.3048(3) 0.0461 1.0000 Uani .
Si3 Si 0.76225(9) 0.07483(7) 0.34625(6) 0.0311 1.0000 Uani .
N3 N 0.6927(3) 0.18024(19) 0.33246(17) 0.0295 1.0000 Uani .
O2 O 0.4717(2) 0.24123(17) 0.36211(14) 0.0335 1.0000 Uani .
N4 N 0.2584(3) 0.3019(2) 0.21787(18) 0.0312 1.0000 Uani .
Si4 Si 0.18695(9) 0.40514(7) 0.20307(6) 0.0323 1.0000 Uani .
Si1 Si 0.75338(9) 0.56083(7) 0.29580(6) 0.0319 1.0000 Uani .
N1 N 0.6610(3) 0.42802(19) 0.22719(17) 0.0292 1.0000 Uani .
O1 O 0.4139(2) 0.25326(17) 0.06920(15) 0.0348 1.0000 Uani .
N2 N 0.3121(3) 0.04893(19) 0.13761(17) 0.0308 1.0000 Uani .
Si2 Si 0.20254(10) -0.08348(7) 0.15032(7) 0.0379 1.0000 Uani .
Li3 Li 0.4755(5) 0.1222(4) 0.2622(4) 0.0336 1.0000 Uani .
Li4 Li 0.2477(6) 0.1874(4) 0.1162(4) 0.0369 1.0000 Uani .
Li2 Li 0.4765(6) 0.3500(4) 0.2542(4) 0.0394 1.0000 Uani .
Li1 Li 0.7474(6) 0.3097(5) 0.2636(4) 0.0417 1.0000 Uani .
H11 H 0.6889 0.4962 0.1080 0.0406 1.0000 Uiso R
H12 H 0.7031 0.3772 0.1110 0.0406 1.0000 Uiso R
H21 H 0.4948 0.3565 -0.0146 0.0453 1.0000 Uiso R
H22 H 0.4417 0.4133 0.0555 0.0453 1.0000 Uiso R
H31 H 0.3847 -0.0085 0.0416 0.0436 1.0000 Uiso R
H32 H 0.2636 0.0391 -0.0083 0.0436 1.0000 Uiso R
H41 H 0.5570 0.1754 0.0986 0.0453 1.0000 Uiso R
H42 H 0.4791 0.1702 -0.0141 0.0453 1.0000 Uiso R
H51 H 0.7139 0.6806 0.1740 0.0689 1.0000 Uiso R
H52 H 0.7551 0.7480 0.2778 0.0689 1.0000 Uiso R
H53 H 0.5965 0.6590 0.2245 0.0689 1.0000 Uiso R
H61 H 0.7462 0.5005 0.4493 0.0621 1.0000 Uiso R
H62 H 0.7763 0.6310 0.4570 0.0621 1.0000 Uiso R
H63 H 0.6177 0.5420 0.4037 0.0621 1.0000 Uiso R
H71 H 0.9938 0.5582 0.3564 0.0745 1.0000 Uiso R
H72 H 1.0042 0.6843 0.3689 0.0745 1.0000 Uiso R
H73 H 0.9782 0.6233 0.2656 0.0745 1.0000 Uiso R
H101 H 0.1989 -0.2727 0.1329 0.0689 1.0000 Uiso R
H102 H 0.3611 -0.1863 0.1693 0.0689 1.0000 Uiso R
H103 H 0.2636 -0.2055 0.0584 0.0689 1.0000 Uiso R
H111 H 0.7887 0.2331 0.4776 0.0518 1.0000 Uiso R
H112 H 0.7647 0.3304 0.4183 0.0518 1.0000 Uiso R
H121 H 0.6070 0.2956 0.5010 0.0526 1.0000 Uiso R
H122 H 0.5539 0.1638 0.4708 0.0526 1.0000 Uiso R
H131 H 0.1408 0.2349 0.3033 0.0548 1.0000 Uiso R
H132 H 0.1904 0.1479 0.2597 0.0548 1.0000 Uiso R
H141 H 0.3730 0.3208 0.4192 0.0603 1.0000 Uiso R
H142 H 0.3200 0.1905 0.4262 0.0603 1.0000 Uiso R
H151 H 1.0177 0.1902 0.4134 0.0565 1.0000 Uiso R
H152 H 0.9947 0.0663 0.4366 0.0565 1.0000 Uiso R
H153 H 0.9618 0.1492 0.4995 0.0565 1.0000 Uiso R
H161 H 0.5575 -0.0802 0.3551 0.0639 1.0000 Uiso R
H162 H 0.6983 -0.1074 0.3991 0.0639 1.0000 Uiso R
H163 H 0.6655 -0.0245 0.4619 0.0639 1.0000 Uiso R
H171 H 0.6538 -0.0074 0.1775 0.0601 1.0000 Uiso R
H172 H 0.7862 -0.0428 0.2284 0.0601 1.0000 Uiso R
H173 H 0.8135 0.0787 0.1982 0.0601 1.0000 Uiso R
H181 H 0.1396 0.4011 0.0311 0.0661 1.0000 Uiso R
H182 H 0.1421 0.5161 0.0756 0.0661 1.0000 Uiso R
H183 H 0.2888 0.4999 0.0885 0.0661 1.0000 Uiso R
H201 H 0.2897 0.5069 0.3667 0.0582 1.0000 Uiso R
H202 H 0.2396 0.5850 0.2931 0.0582 1.0000 Uiso R
H203 H 0.3863 0.5689 0.3060 0.0582 1.0000 Uiso R
H191 H -0.0444 0.4125 0.1935 0.0678 1.0000 Uiso R
H192 H -0.0110 0.3253 0.2628 0.0678 1.0000 Uiso R
H193 H -0.0694 0.2903 0.1485 0.0678 1.0000 Uiso R
H91 H 0.1422 -0.1554 0.2884 0.0868 1.0000 Uiso R
H92 H 0.3010 -0.0632 0.3252 0.0868 1.0000 Uiso R
H93 H 0.1669 -0.0259 0.2953 0.0868 1.0000 Uiso R
H81 H -0.0496 -0.2052 0.0732 0.0788 1.0000 Uiso R
H82 H 0.0047 -0.1343 -0.0033 0.0788 1.0000 Uiso R
H83 H -0.0347 -0.0778 0.0756 0.0788 1.0000 Uiso R

loop_
_atom_site_aniso_label
_atom_site_aniso_U_11
_atom_site_aniso_U_22
_atom_site_aniso_U_33
_atom_site_aniso_U_23
_atom_site_aniso_U_13
_atom_site_aniso_U_12
C1 0.0350(17) 0.0303(15) 0.0302(16) 0.0072(12) 0.0133(13) 0.0098(13)
C2 0.0377(18) 0.0354(16) 0.0306(16) 0.0068(13) 0.0116(14) 0.0106(14)
C3 0.0346(17) 0.0285(15) 0.0330(16) -0.0040(12) 0.0085(13) 0.0093(13)
C4 0.0338(17) 0.0392(17) 0.0371(17) 0.0018(13) 0.0155(14) 0.0142(14)
C5 0.081(3) 0.0362(19) 0.052(2) 0.0084(16) 0.020(2) 0.0245(19)
C6 0.063(2) 0.0397(19) 0.0364(19) -0.0034(15) 0.0155(18) 0.0128(17)
C7 0.037(2) 0.049(2) 0.073(3) -0.0219(19) 0.0121(19) 0.0023(17)
C8 0.037(2) 0.039(2) 0.096(3) 0.004(2) 0.015(2) 0.0032(16)
C9 0.102(3) 0.041(2) 0.073(3) 0.023(2) 0.049(3) 0.020(2)
C10 0.058(2) 0.0363(19) 0.068(3) 0.0083(17) 0.015(2) 0.0183(17)
C11 0.0447(19) 0.0395(18) 0.0271(16) -0.0021(13) 0.0011(14) 0.0194(15)
C12 0.057(2) 0.0483(19) 0.0260(16) 0.0079(13) 0.0113(15) 0.0291(17)
C13 0.0425(19) 0.0487(19) 0.055(2) 0.0217(16) 0.0304(17) 0.0245(16)
C14 0.066(2) 0.059(2) 0.052(2) 0.0224(17) 0.041(2) 0.039(2)
C15 0.0427(19) 0.058(2) 0.0416(19) 0.0148(16) 0.0125(16) 0.0256(17)
C16 0.060(2) 0.044(2) 0.051(2) 0.0183(16) 0.0202(18) 0.0197(18)
C17 0.067(2) 0.0425(19) 0.0396(19) 0.0103(15) 0.0220(18) 0.0282(18)
C18 0.078(3) 0.055(2) 0.046(2) 0.0189(17) 0.024(2) 0.042(2)
C19 0.0316(18) 0.0417(19) 0.088(3) 0.0058(19) 0.0152(19) 0.0150(16)
C20 0.044(2) 0.0423(19) 0.050(2) -0.0031(16) 0.0131(16) 0.0182(16)
Si3 0.0364(5) 0.0311(4) 0.0285(4) 0.0073(3) 0.0115(4) 0.0151(4)
N3 0.0335(13) 0.0295(13) 0.0232(12) 0.0003(10) 0.0056(10) 0.0129(11)
O2 0.0397(12) 0.0402(12) 0.0282(11) 0.0083(9) 0.0151(9) 0.0209(10)
N4 0.0306(14) 0.0339(13) 0.0352(14) 0.0070(11) 0.0167(11) 0.0145(11)
Si4 0.0305(5) 0.0309(4) 0.0369(5) 0.0011(4) 0.0116(4) 0.0136(4)
Si1 0.0324(5) 0.0266(4) 0.0322(5) 0.0002(3) 0.0088(4) 0.0082(4)
N1 0.0315(13) 0.0254(12) 0.0278(13) 0.0042(10) 0.0103(11) 0.0075(10)
O1 0.0329(12) 0.0303(11) 0.0391(12) 0.0032(9) 0.0135(10) 0.0085(9)
N2 0.0275(13) 0.0260(12) 0.0341(14) -0.0002(10) 0.0100(11) 0.0053(10)
Si2 0.0370(5) 0.0248(4) 0.0475(5) 0.0034(4) 0.0138(4) 0.0073(4)
Li3 0.033(3) 0.028(3) 0.034(3) 0.001(2) 0.007(2) 0.009(2)
Li4 0.034(3) 0.033(3) 0.038(3) -0.001(2) 0.009(2) 0.011(2)
Li2 0.035(3) 0.037(3) 0.049(3) 0.014(2) 0.016(3) 0.016(2)
Li1 0.037(3) 0.040(3) 0.043(3) 0.004(2) 0.010(2) 0.013(2)

loop_
_atom_type_symbol
_atom_type_scat_dispersion_real
_atom_type_scat_dispersion_imag
_atom_type_scat_Cromer_Mann_a1
_atom_type_scat_Cromer_Mann_b1
_atom_type_scat_Cromer_Mann_a2
_atom_type_scat_Cromer_Mann_b2
_atom_type_scat_Cromer_Mann_a3
_atom_type_scat_Cromer_Mann_b3
_atom_type_scat_Cromer_Mann_a4
_atom_type_scat_Cromer_Mann_b4
_atom_type_scat_Cromer_Mann_c
_atom_type_scat_source
C 0.0033 0.0016 2.3100 20.8439 1.0200 10.2075 1.5886 0.5687 0.8650 51.6512 0.2156 'International Tables Vol C 4.2.6.8 and 6.1.1.4'
H 0.0000 0.0000 0.4930 10.5109 0.3229 26.1257 0.1402 3.1424 0.0408 57.7998 0.0030 'International Tables Vol C 4.2.6.8 and 6.1.1.4'
N 0.0061 0.0033 12.2126 0.0057 3.1322 9.8933 2.0125 28.9975 1.1663 0.5826 -11.5290 'International Tables Vol C 4.2.6.8 and 6.1.1.4'
O 0.0106 0.0060 3.0485 13.2771 2.2868 5.7011 1.5463 0.3239 0.8670 32.9089 0.2508 'International Tables Vol C 4.2.6.8 and 6.1.1.4'
Li -0.0003 0.0001 1.1282 3.9546 0.7508 1.0524 0.6175 85.3905 0.4653 168.2610 0.0377 'International Tables Vol C 4.2.6.8 and 6.1.1.4'
Si 0.0817 0.0704 6.2915 2.4386 3.0353 32.3337 1.9891 0.6785 1.5410 81.6937 1.1407 'International Tables Vol C 4.2.6.8 and 6.1.1.4'

loop_
_geom_angle_atom_site_label_1
_geom_angle_atom_site_label_2
_geom_angle_atom_site_label_3
_geom_angle
_geom_angle_publ_flag
C2 C1 N1 113.7(2) yes
C2 C1 H11 108.5 no
N1 C1 H11 108.2 no
C2 C1 H12 108.4 no
N1 C1 H12 108.6 no
H11 C1 H12 109.5 no
C1 C2 O1 114.3(2) yes
C1 C2 H21 108.6 no
O1 C2 H21 107.8 no
C1 C2 H22 108.2 no
O1 C2 H22 108.4 no
H21 C2 H22 109.5 no
C4 C3 N2 111.6(2) yes
C4 C3 H31 109.6 no
N2 C3 H31 109.1 no
C4 C3 H32 108.6 no
N2 C3 H32 108.5 no
H31 C3 H32 109.5 no
C3 C4 O1 106.7(2) yes
C3 C4 H41 109.8 no
O1 C4 H41 110.6 no
C3 C4 H42 110.6 no
O1 C4 H42 109.7 no
H41 C4 H42 109.5 no
Si1 C5 H51 109.5 no
Si1 C5 H52 109.4 no
H51 C5 H52 109.5 no
Si1 C5 H53 109.5 no
H51 C5 H53 109.5 no
H52 C5 H53 109.5 no
Si1 C6 H61 109.4 no
Si1 C6 H62 109.7 no
H61 C6 H62 109.5 no
Si1 C6 H63 109.3 no
H61 C6 H63 109.5 no
H62 C6 H63 109.5 no
Si1 C7 H71 109.6 no
Si1 C7 H72 109.7 no
H71 C7 H72 109.5 no
Si1 C7 H73 109.1 no
H71 C7 H73 109.5 no
H72 C7 H73 109.5 no
Si2 C8 H81 110.0 no
Si2 C8 H82 109.2 no
H81 C8 H82 109.5 no
Si2 C8 H83 109.2 no
H81 C8 H83 109.5 no
H82 C8 H83 109.5 no
Si2 C9 H91 109.8 no
Si2 C9 H92 109.2 no
H91 C9 H92 109.5 no
Si2 C9 H93 109.4 no
H91 C9 H93 109.5 no
H92 C9 H93 109.5 no
Si2 C10 H101 109.6 no
Si2 C10 H102 109.7 no
H101 C10 H102 109.5 no
Si2 C10 H103 109.1 no
H101 C10 H103 109.5 no
H102 C10 H103 109.5 no
C12 C11 N3 113.9(3) yes
C12 C11 H111 108.9 no
N3 C11 H111 107.9 no
C12 C11 H112 108.1 no
N3 C11 H112 108.4 no
H111 C11 H112 109.5 no
C11 C12 O2 109.2(2) yes
C11 C12 H121 110.3 no
O2 C12 H121 109.3 no
C11 C12 H122 109.2 no
O2 C12 H122 109.4 no
H121 C12 H122 109.5 no
C14 C13 N4 113.5(3) yes
C14 C13 H131 109.3 no
N4 C13 H131 108.5 no
C14 C13 H132 107.5 no
N4 C13 H132 108.4 no
H131 C13 H132 109.5 no
C13 C14 O2 108.6(3) yes
C13 C14 H141 108.9 no
O2 C14 H141 109.2 no
C13 C14 H142 110.4 no
O2 C14 H142 110.3 no
H141 C14 H142 109.5 no
Si3 C15 H151 109.3 no
Si3 C15 H152 109.7 no
H151 C15 H152 109.5 no
Si3 C15 H153 109.4 no
H151 C15 H153 109.5 no
H152 C15 H153 109.5 no
Si3 C16 H161 109.4 no
Si3 C16 H162 109.5 no
H161 C16 H162 109.5 no
Si3 C16 H163 109.6 no
H161 C16 H163 109.5 no
H162 C16 H163 109.5 no
Si3 C17 H171 110.0 no
Si3 C17 H172 109.2 no
H171 C17 H172 109.5 no
Si3 C17 H173 109.3 no
H171 C17 H173 109.5 no
H172 C17 H173 109.5 no
Si4 C18 H181 109.5 no
Si4 C18 H182 109.4 no
H181 C18 H182 109.5 no
Si4 C18 H183 109.5 no
H181 C18 H183 109.5 no
H182 C18 H183 109.5 no
Si4 C19 H191 109.7 no
Si4 C19 H192 109.1 no
H191 C19 H192 109.5 no
Si4 C19 H193 109.6 no
H191 C19 H193 109.5 no
H192 C19 H193 109.5 no
Si4 C20 H201 109.4 no
Si4 C20 H202 109.5 no
H201 C20 H202 109.5 no
Si4 C20 H203 109.6 no
H201 C20 H203 109.5 no
H202 C20 H203 109.5 no
C15 Si3 C16 105.03(16) yes
C15 Si3 C17 109.64(17) yes
C16 Si3 C17 107.52(17) yes
C15 Si3 N3 112.76(14) yes
C16 Si3 N3 113.48(16) yes
C17 Si3 N3 108.24(14) yes
C11 N3 Si3 115.73(19) yes
C14 O2 C12 111.6(2) yes
C13 N4 Si4 115.5(2) yes
C19 Si4 C20 104.36(17) yes
C19 Si4 C18 108.34(18) yes
C20 Si4 C18 106.35(16) yes
C19 Si4 N4 112.52(14) yes
C20 Si4 N4 114.14(14) yes
C18 Si4 N4 110.69(15) yes
C7 Si1 C5 104.92(19) yes
C7 Si1 C6 107.55(18) yes
C5 Si1 C6 106.84(17) yes
C7 Si1 N1 113.46(15) yes
C5 Si1 N1 114.36(15) yes
C6 Si1 N1 109.29(13) yes
C1 N1 Si1 116.18(17) yes
C4 O1 C2 114.0(2) yes
C3 N2 Si2 114.32(17) yes
C8 Si2 C10 104.55(18) yes
C8 Si2 C9 108.5(2) yes
C10 Si2 C9 106.97(19) yes
C8 Si2 N2 113.34(16) yes
C10 Si2 N2 113.67(16) yes
C9 Si2 N2 109.42(15) yes

loop_
_geom_bond_atom_site_label_1
_geom_bond_atom_site_label_2
_geom_bond_distance
_geom_bond_publ_flag
C1 C2 1.499(4) yes
C1 N1 1.478(3) yes
C1 H11 0.950 no
C1 H12 0.950 no
C2 O1 1.432(3) yes
C2 H21 0.950 no
C2 H22 0.950 no
C3 C4 1.515(4) yes
C3 N2 1.467(4) yes
C3 H31 0.950 no
C3 H32 0.950 no
C4 O1 1.442(4) yes
C4 H41 0.950 no
C4 H42 0.950 no
C5 Si1 1.872(4) yes
C5 H51 0.950 no
C5 H52 0.950 no
C5 H53 0.950 no
C6 Si1 1.872(3) yes
C6 H61 0.950 no
C6 H62 0.950 no
C6 H63 0.950 no
C7 Si1 1.874(4) yes
C7 H71 0.950 no
C7 H72 0.950 no
C7 H73 0.950 no
C8 Si2 1.881(4) yes
C8 H81 0.950 no
C8 H82 0.950 no
C8 H83 0.950 no
C9 Si2 1.873(4) yes
C9 H91 0.950 no
C9 H92 0.950 no
C9 H93 0.950 no
C10 Si2 1.875(4) yes
C10 H101 0.950 no
C10 H102 0.950 no
C10 H103 0.950 no
C11 C12 1.496(5) yes
C11 N3 1.473(4) yes
C11 H111 0.950 no
C11 H112 0.950 no
C12 O2 1.447(4) yes
C12 H121 0.950 no
C12 H122 0.950 no
C13 C14 1.513(5) yes
C13 N4 1.476(4) yes
C13 H131 0.950 no
C13 H132 0.950 no
C14 O2 1.448(4) yes
C14 H141 0.950 no
C14 H142 0.950 no
C15 Si3 1.887(3) yes
C15 H151 0.950 no
C15 H152 0.950 no
C15 H153 0.950 no
C16 Si3 1.874(3) yes
C16 H161 0.950 no
C16 H162 0.950 no
C16 H163 0.950 no
C17 Si3 1.855(3) yes
C17 H171 0.950 no
C17 H172 0.950 no
C17 H173 0.950 no
C18 Si4 1.862(3) yes
C18 H181 0.950 no
C18 H182 0.950 no
C18 H183 0.950 no
C19 Si4 1.889(3) yes
C19 H191 0.950 no
C19 H192 0.950 no
C19 H193 0.950 no
C20 Si4 1.878(3) yes
C20 H201 0.950 no
C20 H202 0.950 no
C20 H203 0.950 no
Si3 N3 1.700(2) yes
N4 Si4 1.688(3) yes
Si1 N1 1.696(2) yes
N2 Si2 1.707(2) yes
